data_4307052
loop_
_publ_author_name
'Maxim N. Sokolov'
'Artem L. Gushchin'
'Konstantin A. Kovalenko'
'Eugenia V. Peresypkina'
'Alexander V. Virovets'
'Joaquin Sanchiz'
'Vladimir P. Fedin'

_publ_contact_author_address
;
 Institute of Inorganic Chemistry SD RAS
 Ak.Lavrentiev prosp. 3
 Novosibirsk 630090
 Russia
;
_publ_contact_author_email peresyp@che.nsk.su
_publ_contact_author_fax '007 383 3309489'
_publ_contact_author_name 'Dr Eugenia V. Peresypkina'
_publ_section_title
;
Triangular Oxalate Clusters [W3(\m3-S)(\m2-S2)3(C2O4)3]2- as Building Blocks
for Coordination Polymers and Nanosized Complexes
;
_journal_name_full 'Inorganic Chemistry'
_journal_page_first 2115
_journal_page_last 2123
_journal_paper_doi 10.1021/ic061540l
_journal_volume 46
_journal_year 2007
_chemical_formula_moiety 'K, C14 H36 Nd2 O38 S14 W6, Br, 14(H2 O)'
_chemical_formula_structural 'K [(W3 S7 (C2 O4)3 Nd(H2 O)5)2 C2 O4] Br * 14H2 O'
_chemical_formula_sum 'C14 H48 Br K Nd2 O52 S14 W6'
_chemical_formula_weight 3007.95
_chemical_name_systematic
; 
 ? 
;
_space_group_IT_number 15
_symmetry_cell_setting monoclinic
_symmetry_space_group_name_Hall '-C 2yc'
_symmetry_space_group_name_H-M 'C 1 2/c 1'
_atom_sites_solution_hydrogens geom
_atom_sites_solution_primary direct
_atom_sites_solution_secondary difmap
_audit_creation_method SHELXL-97
_cell_angle_alpha 90.00
_cell_angle_beta 99.2490(10)
_cell_angle_gamma 90.00
_cell_formula_units_Z 4
_cell_length_a 21.9015(4)
_cell_length_b 18.8307(4)
_cell_length_c 16.3162(3)
_cell_measurement_reflns_used 9105
_cell_measurement_temperature 90.0(5)
_cell_measurement_theta_max 28.2524
_cell_measurement_theta_min 2.5058
_cell_volume 6641.7(2)
_computing_cell_refinement 'APEX2 v.1.0-27 (Bruker, 2004)'
_computing_data_collection 'APEX2 v.1.0-27 (Bruker, 2004)'
_computing_data_reduction 'APEX2 v.1.0-27 (Bruker, 2004)'
_computing_molecular_graphics 'SHELXTL v.6.22 (Bruker, 1990-2003)'
_computing_publication_material 'local programs'
_computing_structure_refinement 'SHELXTL v.6.22 (Bruker, 1990-2003)'
_computing_structure_solution 'SHELXTL v.6.22 (Bruker, 1990-2003)'
_diffrn_ambient_temperature 90.0(5)
_diffrn_detector_area_resol_mean 25.6
_diffrn_measured_fraction_theta_full 1.000
_diffrn_measured_fraction_theta_max 0.994
_diffrn_measurement_device_type 'Bruker X8APEX CCD diffractometer'
_diffrn_measurement_method 'phi & omega scans'
_diffrn_radiation_monochromator graphite
_diffrn_radiation_source 'fine-focus sealed tube'
_diffrn_radiation_type MoK\a
_diffrn_radiation_wavelength 0.71073
_diffrn_reflns_av_R_equivalents 0.0413
_diffrn_reflns_av_sigmaI/netI 0.0430
_diffrn_reflns_limit_h_max 28
_diffrn_reflns_limit_h_min -28
_diffrn_reflns_limit_k_max 24
_diffrn_reflns_limit_k_min -24
_diffrn_reflns_limit_l_max 21
_diffrn_reflns_limit_l_min -20
_diffrn_reflns_number 31045
_diffrn_reflns_theta_full 25.00
_diffrn_reflns_theta_max 27.50
_diffrn_reflns_theta_min 1.43
_diffrn_standards_decay_% 0
_diffrn_standards_number 0
_exptl_absorpt_coefficient_mu 13.092
_exptl_absorpt_correction_T_max 0.770
_exptl_absorpt_correction_T_min 0.555
_exptl_absorpt_correction_type empirical
_exptl_absorpt_process_details 'based on untensities, SADABS (Bruker)'
_exptl_crystal_colour orange
_exptl_crystal_density_diffrn 3.024
_exptl_crystal_density_meas ?
_exptl_crystal_density_method 'not measured'
_exptl_crystal_description lath
_exptl_crystal_F_000 5624
_exptl_crystal_size_max 0.38
_exptl_crystal_size_mid 0.03
_exptl_crystal_size_min 0.02
_refine_diff_density_max 2.977
_refine_diff_density_min -5.754
_refine_diff_density_rms 0.296
_refine_ls_extinction_coef 0
_refine_ls_extinction_method none
_refine_ls_goodness_of_fit_ref 1.020
_refine_ls_hydrogen_treatment none
_refine_ls_matrix_type full
_refine_ls_number_parameters 429
_refine_ls_number_reflns 7599
_refine_ls_number_restraints 6
_refine_ls_restrained_S_all 1.019
_refine_ls_R_factor_all 0.0517
_refine_ls_R_factor_gt 0.0359
_refine_ls_shift/su_max 0.001
_refine_ls_shift/su_mean 0.000
_refine_ls_structure_factor_coef Fsqd
_refine_ls_weighting_details 'calc w=1/[\s^2^(Fo^2^)+(0.0318P)^2^+293.7753P] where P=(Fo^2^+2Fc^2^)/3'
_refine_ls_weighting_scheme calc
_refine_ls_wR_factor_gt 0.0828
_refine_ls_wR_factor_ref 0.0896
_reflns_number_gt 6119
_reflns_number_total 7599
_reflns_threshold_expression >2sigma(I)
_cod_data_source_file ic061540lsi20060815_124319_5.cif
_cod_data_source_block compound_IIb
_cod_depositor_comments
;
The following automatic conversions were performed:

'_exptl_crystal_density_meas' value 'none' was changed to '?' - the
value is perceived as not measured.

Automatic conversion script
Id: cif_fix_values 3008 2015-01-20 13:52:24Z robertas 
;
_cod_database_code 4307052

loop_
_symmetry_equiv_pos_as_xyz
'x, y, z'
'-x, y, -z+1/2'
'x+1/2, y+1/2, z'
'-x+1/2, y+1/2, -z+1/2'
'-x, -y, -z'
'x, -y, z-1/2'
'-x+1/2, -y+1/2, -z'
'x+1/2, -y+1/2, z-1/2'

loop_
_atom_site_label
_atom_site_type_symbol
_atom_site_fract_x
_atom_site_fract_y
_atom_site_fract_z
_atom_site_U_iso_or_equiv
_atom_site_adp_type
_atom_site_occupancy
_atom_site_symmetry_multiplicity
_atom_site_calc_flag
_atom_site_refinement_flags
_atom_site_disorder_assembly
_atom_site_disorder_group
W1 W 0.383218(15) 0.544864(17) 0.12386(2) 0.00702(8) Uani 1 1 d . . .
W2 W 0.315819(16) 0.457854(18) 0.20721(2) 0.00919(8) Uani 1 1 d . . .
W3 W 0.340348(16) 0.419778(18) 0.05642(2) 0.00853(8) Uani 1 1 d . . .
S1 S 0.27761(10) 0.51713(11) 0.08146(14) 0.0105(4) Uani 1 1 d . . .
S2 S 0.36576(10) 0.34824(11) 0.17983(14) 0.0110(4) Uani 1 1 d . . .
S3 S 0.27289(10) 0.34813(12) 0.13318(15) 0.0145(5) Uani 1 1 d . . .
S4 S 0.44795(10) 0.45287(11) 0.08064(13) 0.0093(4) Uani 1 1 d . . .
S5 S 0.39802(10) 0.50638(12) -0.01816(13) 0.0119(4) Uani 1 1 d . . .
S6 S 0.41795(10) 0.50094(11) 0.26238(13) 0.0098(4) Uani 1 1 d . . .
S7 S 0.35083(10) 0.57763(12) 0.25871(13) 0.0122(4) Uani 1 1 d . . .
Br1 Br 0.5000 0.37123(10) 0.2500 0.0431(4) Uani 1 2 d S . .
O11 O 0.4660(3) 0.6086(3) 0.1378(4) 0.0109(12) Uani 1 1 d . . .
O12 O 0.3525(3) 0.6434(3) 0.0774(4) 0.0113(13) Uani 1 1 d . . .
O13 O 0.5001(3) 0.7178(3) 0.1095(4) 0.0134(13) Uani 1 1 d . . .
O14 O 0.3804(3) 0.7540(3) 0.0516(4) 0.0125(13) Uani 1 1 d . . .
O21 O 0.3159(3) 0.4143(3) 0.3277(4) 0.0165(14) Uani 1 1 d . . .
O22 O 0.2274(3) 0.4791(4) 0.2339(4) 0.0203(15) Uani 1 1 d . . .
O23 O 0.2550(4) 0.3825(4) 0.4189(5) 0.0308(18) Uani 1 1 d . . .
O24 O 0.1592(4) 0.4551(5) 0.3172(7) 0.057(3) Uani 1 1 d . . .
O31 O 0.3703(3) 0.3295(3) -0.0053(4) 0.0143(13) Uani 1 1 d . . .
O32 O 0.2742(3) 0.4086(3) -0.0502(4) 0.0157(14) Uani 1 1 d . . .
O33 O 0.3437(3) 0.2541(3) -0.1104(4) 0.0161(14) Uani 1 1 d . . .
O34 O 0.2378(3) 0.3375(4) -0.1563(4) 0.0236(16) Uani 1 1 d . . .
C1 C 0.3924(4) 0.6934(4) 0.0767(5) 0.0089(17) Uani 1 1 d . . .
C2 C 0.4592(4) 0.6720(4) 0.1104(5) 0.0082(16) Uani 1 1 d U . .
C3 C 0.2628(5) 0.4116(5) 0.3547(6) 0.019(2) Uani 1 1 d . . .
C4 C 0.2112(5) 0.4507(6) 0.2998(7) 0.029(3) Uani 1 1 d . . .
C5 C 0.2766(4) 0.3535(5) -0.0971(6) 0.017(2) Uani 1 1 d . . .
C6 C 0.3346(4) 0.3068(5) -0.0709(6) 0.0151(19) Uani 1 1 d . . .
Nd1 Nd 0.46632(2) 0.84007(2) 0.03990(3) 0.00969(10) Uani 1 1 d . . .
O2 O 0.4035(4) 0.8130(4) -0.0993(4) 0.0277(17) Uani 1 1 d . . .
O3 O 0.5316(3) 0.7704(4) -0.0433(4) 0.0242(16) Uani 1 1 d . . .
O4 O 0.4474(3) 0.8521(3) 0.1868(4) 0.0197(15) Uani 1 1 d . . .
O5 O 0.3652(3) 0.9061(3) 0.0241(4) 0.0200(15) Uani 1 1 d . . .
C7 C 0.4957(4) 1.0119(5) 0.0446(6) 0.0139(18) Uani 1 1 d . . .
O41 O 0.4827(3) 0.9640(3) 0.0919(4) 0.0129(13) Uani 1 1 d . . .
O42 O 0.4973(3) 0.9230(3) -0.0607(4) 0.0164(14) Uani 1 1 d . . .
K1 K 0.2295(3) 0.7013(4) 0.0563(5) 0.069(2) Uani 0.50 1 d P . .
O1W O 0.0848(3) 0.8295(4) 0.1014(4) 0.0243(16) Uani 1 1 d . . .
O2W O 0.2807(4) 0.7538(6) 0.2160(5) 0.047(3) Uani 1 1 d . . .
O3W O 0.1278(4) 0.4789(5) 0.1025(8) 0.071(4) Uani 1 1 d . . .
O4W O 0.0500(3) 0.5014(4) 0.2507(4) 0.0195(15) Uani 1 1 d . . .
O5W O 0.4060(3) 0.7340(4) 0.2405(4) 0.0211(15) Uani 1 1 d . . .
O6W O 0.1464(8) 0.4452(12) -0.0327(14) 0.058(6) Uani 0.50 1 d P . .
O7W O 0.5727(3) 0.8530(4) 0.1139(4) 0.0222(15) Uani 1 1 d . . .
O8W O 0.0206(9) 0.7040(10) 0.2980(10) 0.042(4) Uani 0.50 1 d P . .
O9W O 0.1003(12) 0.6587(12) 0.3543(14) 0.049(6) Uani 0.40 1 d P . .
O10W O 0.1194(8) 0.6214(8) 0.2502(9) 0.056(5) Uani 0.60 1 d P . .

loop_
_atom_site_aniso_label
_atom_site_aniso_U_11
_atom_site_aniso_U_22
_atom_site_aniso_U_33
_atom_site_aniso_U_23
_atom_site_aniso_U_13
_atom_site_aniso_U_12
W1 0.00661(16) 0.00665(15) 0.00740(16) 0.00066(12) -0.00007(12) -0.00033(12)
W2 0.00800(17) 0.00817(16) 0.01181(18) 0.00174(13) 0.00282(13) -0.00011(13)
W3 0.00747(16) 0.00760(15) 0.00953(17) -0.00046(13) -0.00168(12) -0.00044(13)
S1 0.0066(10) 0.0093(10) 0.0145(11) 0.0008(8) -0.0016(8) 0.0001(8)
S2 0.0112(11) 0.0085(10) 0.0131(11) 0.0014(8) 0.0013(8) -0.0001(8)
S3 0.0100(11) 0.0098(10) 0.0230(12) 0.0004(9) 0.0004(9) -0.0032(8)
S4 0.0081(10) 0.0097(9) 0.0100(10) 0.0009(8) 0.0013(8) -0.0006(8)
S5 0.0140(11) 0.0134(10) 0.0078(10) 0.0008(8) 0.0004(8) -0.0001(8)
S6 0.0100(10) 0.0096(10) 0.0089(10) -0.0008(8) -0.0007(8) -0.0006(8)
S7 0.0146(11) 0.0104(10) 0.0124(11) 0.0000(8) 0.0043(8) 0.0025(8)
Br1 0.0404(11) 0.0409(10) 0.0470(11) 0.000 0.0039(8) 0.000
O11 0.008(3) 0.009(3) 0.015(3) 0.001(2) 0.000(2) -0.001(2)
O12 0.014(3) 0.009(3) 0.011(3) 0.005(2) 0.002(2) 0.002(2)
O13 0.012(3) 0.013(3) 0.015(3) 0.000(2) 0.003(3) -0.002(2)
O14 0.014(3) 0.006(3) 0.016(3) 0.000(2) -0.002(3) -0.001(2)
O21 0.018(3) 0.016(3) 0.017(3) 0.006(3) 0.009(3) 0.001(3)
O22 0.012(3) 0.019(3) 0.032(4) 0.007(3) 0.010(3) 0.005(3)
O23 0.043(5) 0.028(4) 0.026(4) 0.002(3) 0.021(4) -0.006(4)
O24 0.037(5) 0.040(5) 0.108(9) 0.040(5) 0.055(6) 0.021(4)
O31 0.013(3) 0.015(3) 0.015(3) -0.003(3) 0.000(3) 0.002(3)
O32 0.015(3) 0.013(3) 0.016(3) -0.001(3) -0.008(3) 0.004(3)
O33 0.019(4) 0.009(3) 0.020(3) -0.008(3) 0.001(3) 0.001(3)
O34 0.021(4) 0.028(4) 0.018(4) -0.010(3) -0.011(3) 0.004(3)
C1 0.013(4) 0.007(4) 0.007(4) -0.002(3) 0.002(3) -0.005(3)
C2 0.010(3) 0.007(3) 0.009(3) 0.002(3) 0.005(3) -0.004(3)
C3 0.029(6) 0.009(4) 0.021(5) -0.001(4) 0.010(4) -0.001(4)
C4 0.027(6) 0.023(5) 0.041(7) 0.010(5) 0.020(5) 0.005(5)
C5 0.013(5) 0.017(5) 0.018(5) -0.003(4) -0.002(4) -0.003(4)
C6 0.009(4) 0.020(5) 0.015(5) -0.001(4) 0.001(3) 0.000(4)
Nd1 0.0109(2) 0.0075(2) 0.0106(2) 0.00146(17) 0.00150(17) -0.00028(17)
O2 0.043(5) 0.022(4) 0.016(4) 0.000(3) -0.003(3) 0.001(3)
O3 0.023(4) 0.030(4) 0.021(4) 0.000(3) 0.008(3) 0.009(3)
O4 0.029(4) 0.016(3) 0.015(3) -0.001(3) 0.005(3) -0.001(3)
O5 0.016(4) 0.013(3) 0.030(4) -0.001(3) 0.001(3) 0.003(3)
C7 0.010(4) 0.015(4) 0.016(5) 0.000(4) 0.000(4) 0.005(3)
O41 0.019(3) 0.008(3) 0.014(3) 0.002(2) 0.009(3) -0.005(2)
O42 0.027(4) 0.009(3) 0.015(3) -0.003(3) 0.008(3) -0.005(3)
K1 0.038(4) 0.071(5) 0.089(5) -0.033(4) -0.022(4) 0.032(3)
O1W 0.028(4) 0.025(4) 0.019(4) -0.006(3) 0.003(3) 0.002(3)
O2W 0.034(5) 0.082(7) 0.027(5) 0.015(5) 0.008(4) 0.024(5)
O3W 0.023(5) 0.044(6) 0.135(11) 0.010(6) -0.025(6) -0.007(4)
O4W 0.016(4) 0.029(4) 0.011(3) 0.000(3) -0.004(3) -0.009(3)
O5W 0.025(4) 0.022(4) 0.016(3) -0.005(3) 0.005(3) -0.008(3)
O6W 0.014(9) 0.078(15) 0.077(15) -0.002(12) -0.005(9) 0.007(9)
O7W 0.021(4) 0.015(3) 0.028(4) -0.001(3) -0.005(3) 0.003(3)
O8W 0.051(11) 0.051(11) 0.025(9) -0.016(8) 0.012(8) -0.020(9)
O9W 0.081(18) 0.035(12) 0.039(13) -0.007(10) 0.035(13) -0.001(12)
O10W 0.078(12) 0.039(9) 0.040(9) 0.026(7) -0.024(8) -0.029(8)

loop_
_atom_type_symbol
_atom_type_description
_atom_type_scat_dispersion_real
_atom_type_scat_dispersion_imag
_atom_type_scat_source
C C 0.0033 0.0016 'International Tables Vol C Tables 4.2.6.8 and 6.1.1.4'
H H 0.0000 0.0000 'International Tables Vol C Tables 4.2.6.8 and 6.1.1.4'
O O 0.0106 0.0060 'International Tables Vol C Tables 4.2.6.8 and 6.1.1.4'
S S 0.1246 0.1234 'International Tables Vol C Tables 4.2.6.8 and 6.1.1.4'
K K 0.2009 0.2494 'International Tables Vol C Tables 4.2.6.8 and 6.1.1.4'
Br Br -0.2901 2.4595 'International Tables Vol C Tables 4.2.6.8 and 6.1.1.4'
Nd Nd -0.1943 3.0179 'International Tables Vol C Tables 4.2.6.8 and 6.1.1.4'
W W -0.8490 6.8722 'International Tables Vol C Tables 4.2.6.8 and 6.1.1.4'

loop_
_geom_angle_atom_site_label_1
_geom_angle_atom_site_label_2
_geom_angle_atom_site_label_3
_geom_angle
_geom_angle_site_symmetry_1
_geom_angle_site_symmetry_3
_geom_angle_publ_flag
O12 W1 O11 76.0(2) . . ?
O12 W1 S1 81.12(18) . . ?
O11 W1 S1 157.03(16) . . ?
O12 W1 S6 133.15(17) . . ?
O11 W1 S6 87.64(17) . . ?
S1 W1 S6 110.17(7) . . ?
O12 W1 S4 134.91(17) . . ?
O11 W1 S4 84.67(17) . . ?
S1 W1 S4 110.42(7) . . ?
S6 W1 S4 85.19(7) . . ?
O12 W1 S7 88.83(17) . . ?
O11 W1 S7 97.05(17) . . ?
S1 W1 S7 84.79(8) . . ?
S6 W1 S7 49.47(7) . . ?
S4 W1 S7 134.30(7) . . ?
O12 W1 S5 90.19(17) . . ?
O11 W1 S5 91.56(17) . . ?
S1 W1 S5 86.06(8) . . ?
S6 W1 S5 134.53(7) . . ?
S4 W1 S5 49.54(7) . . ?
S7 W1 S5 170.84(8) . . ?
O12 W1 W3 123.99(17) . . ?
O11 W1 W3 139.41(16) . . ?
S1 W1 W3 55.17(5) . . ?
S6 W1 W3 96.84(5) . . ?
S4 W1 W3 55.79(5) . . ?
S7 W1 W3 116.42(5) . . ?
S5 W1 W3 57.19(5) . . ?
O12 W1 W2 123.53(17) . . ?
O11 W1 W2 143.09(16) . . ?
S1 W1 W2 55.08(5) . . ?
S6 W1 W2 55.82(5) . . ?
S4 W1 W2 96.05(5) . . ?
S7 W1 W2 56.81(5) . . ?
S5 W1 W2 116.87(5) . . ?
W3 W1 W2 59.761(12) . . ?
O22 W2 O21 75.2(3) . . ?
O22 W2 S1 83.1(2) . . ?
O21 W2 S1 158.34(18) . . ?
O22 W2 S2 131.71(19) . . ?
O21 W2 S2 84.72(18) . . ?
S1 W2 S2 110.53(7) . . ?
O22 W2 S6 133.8(2) . . ?
O21 W2 S6 85.52(19) . . ?
S1 W2 S6 110.01(7) . . ?
S2 W2 S6 86.34(7) . . ?
O22 W2 S7 90.1(2) . . ?
O21 W2 S7 94.77(19) . . ?
S1 W2 S7 84.95(7) . . ?
S2 W2 S7 135.66(7) . . ?
S6 W2 S7 49.58(7) . . ?
O22 W2 S3 88.3(2) . . ?
O21 W2 S3 94.13(19) . . ?
S1 W2 S3 85.28(7) . . ?
S2 W2 S3 49.41(7) . . ?
S6 W2 S3 135.42(7) . . ?
S7 W2 S3 170.22(8) . . ?
O22 W2 W3 124.6(2) . . ?
O21 W2 W3 140.20(17) . . ?
S1 W2 W3 55.21(5) . . ?
S2 W2 W3 56.00(5) . . ?
S6 W2 W3 96.95(5) . . ?
S7 W2 W3 116.98(5) . . ?
S3 W2 W3 56.92(6) . . ?
O22 W2 W1 125.86(18) . . ?
O21 W2 W1 140.85(18) . . ?
S1 W2 W1 54.95(5) . . ?
S2 W2 W1 97.16(5) . . ?
S6 W2 W1 55.77(5) . . ?
S7 W2 W1 57.19(5) . . ?
S3 W2 W1 116.73(6) . . ?
W3 W2 W1 59.949(12) . . ?
O32 W3 O31 75.6(2) . . ?
O32 W3 S1 82.93(18) . . ?
O31 W3 S1 158.56(17) . . ?
O32 W3 S4 133.85(19) . . ?
O31 W3 S4 85.20(18) . . ?
S1 W3 S4 110.58(7) . . ?
O32 W3 S2 132.47(18) . . ?
O31 W3 S2 84.36(18) . . ?
S1 W3 S2 110.56(7) . . ?
S4 W3 S2 85.36(7) . . ?
O32 W3 S3 88.61(19) . . ?
O31 W3 S3 93.34(18) . . ?
S1 W3 S3 85.68(7) . . ?
S4 W3 S3 134.73(7) . . ?
S2 W3 S3 49.59(7) . . ?
O32 W3 S5 89.86(19) . . ?
O31 W3 S5 94.15(18) . . ?
S1 W3 S5 86.07(7) . . ?
S4 W3 S5 49.63(7) . . ?
S2 W3 S5 134.82(7) . . ?
S3 W3 S5 171.74(7) . . ?
O32 W3 W2 124.95(18) . . ?
O31 W3 W2 139.81(17) . . ?
S1 W3 W2 55.27(5) . . ?
S4 W3 W2 96.58(5) . . ?
S2 W3 W2 55.97(5) . . ?
S3 W3 W2 57.50(5) . . ?
S5 W3 W2 117.48(5) . . ?
O32 W3 W1 125.16(17) . . ?
O31 W3 W1 140.68(17) . . ?
S1 W3 W1 55.10(5) . . ?
S4 W3 W1 56.02(5) . . ?
S2 W3 W1 97.38(5) . . ?
S3 W3 W1 117.65(6) . . ?
S5 W3 W1 57.27(5) . . ?
W2 W3 W1 60.290(12) . . ?
W1 S1 W3 69.73(6) . . ?
W1 S1 W2 69.97(6) . . ?
W3 S1 W2 69.51(6) . . ?
S3 S2 W2 67.53(9) . . ?
S3 S2 W3 67.01(9) . . ?
W2 S2 W3 68.03(6) . . ?
S2 S3 W3 63.40(9) . . ?
S2 S3 W2 63.06(8) . . ?
W3 S3 W2 65.57(5) . . ?
S5 S4 W3 67.41(9) . . ?
S5 S4 W1 67.35(9) . . ?
W3 S4 W1 68.19(6) . . ?
S4 S5 W3 62.96(8) . . ?
S4 S5 W1 63.11(8) . . ?
W3 S5 W1 65.54(5) . . ?
S7 S6 W1 67.37(9) . . ?
S7 S6 W2 67.02(9) . . ?
W1 S6 W2 68.41(6) . . ?
S6 S7 W2 63.41(8) . . ?
S6 S7 W1 63.16(8) . . ?
W2 S7 W1 66.01(6) . . ?
C2 O11 W1 115.8(5) . . ?
C1 O12 W1 118.4(5) . . ?
C2 O13 Nd1 117.4(5) . . ?
C1 O14 Nd1 120.2(6) . . ?
C3 O21 W2 117.1(6) . . ?
C4 O22 W2 118.6(6) . . ?
C6 O31 W3 117.6(6) . . ?
C5 O32 W3 118.9(6) . . ?
O14 C1 O12 125.1(8) . . ?
O14 C1 C2 120.4(7) . . ?
O12 C1 C2 114.5(7) . . ?
O13 C2 O11 127.5(8) . . ?
O13 C2 C1 117.4(7) . . ?
O11 C2 C1 115.1(7) . . ?
O23 C3 O21 124.2(10) . . ?
O23 C3 C4 122.1(9) . . ?
O21 C3 C4 113.7(8) . . ?
O24 C4 O22 123.6(11) . . ?
O24 C4 C3 122.2(10) . . ?
O22 C4 C3 114.2(9) . . ?
O34 C5 O32 125.2(9) . . ?
O34 C5 C6 121.1(8) . . ?
O32 C5 C6 113.7(8) . . ?
O33 C6 O31 125.4(9) . . ?
O33 C6 C5 120.9(8) . . ?
O31 C6 C5 113.7(8) . . ?
O42 Nd1 O7W 85.6(2) . . ?
O42 Nd1 O41 65.7(2) . . ?
O7W Nd1 O41 70.5(2) . . ?
O42 Nd1 O3 74.0(2) . . ?
O7W Nd1 O3 74.9(2) . . ?
O41 Nd1 O3 127.9(2) . . ?
O42 Nd1 O4 133.8(2) . . ?
O7W Nd1 O4 79.1(2) . . ?
O41 Nd1 O4 68.1(2) . . ?
O3 Nd1 O4 139.8(2) . . ?
O42 Nd1 O2 72.1(2) . . ?
O7W Nd1 O2 143.4(3) . . ?
O41 Nd1 O2 121.8(2) . . ?
O3 Nd1 O2 71.3(2) . . ?
O4 Nd1 O2 137.1(2) . . ?
O42 Nd1 O14 139.2(2) . . ?
O7W Nd1 O14 133.5(2) . . ?
O41 Nd1 O14 130.3(2) . . ?
O3 Nd1 O14 101.7(2) . . ?
O4 Nd1 O14 75.2(2) . . ?
O2 Nd1 O14 68.3(2) . . ?
O42 Nd1 O5 87.2(2) . . ?
O7W Nd1 O5 138.6(2) . . ?
O41 Nd1 O5 69.4(2) . . ?
O3 Nd1 O5 140.8(2) . . ?
O4 Nd1 O5 77.0(2) . . ?
O2 Nd1 O5 70.3(2) . . ?
O14 Nd1 O5 70.7(2) . . ?
O42 Nd1 O13 139.9(2) . . ?
O7W Nd1 O13 72.2(2) . . ?
O41 Nd1 O13 131.4(2) . . ?
O3 Nd1 O13 68.2(2) . . ?
O4 Nd1 O13 75.1(2) . . ?
O2 Nd1 O13 106.8(2) . . ?
O14 Nd1 O13 64.06(19) . . ?
O5 Nd1 O13 131.3(2) . . ?
O41 C7 O42 127.3(9) . 5_675 ?
O41 C7 C7 116.2(10) . 5_675 ?
O42 C7 C7 116.5(10) 5_675 5_675 ?
C7 O41 Nd1 120.0(6) . . ?
C7 O42 Nd1 121.3(6) 5_675 . ?

loop_
_geom_bond_atom_site_label_1
_geom_bond_atom_site_label_2
_geom_bond_distance
_geom_bond_site_symmetry_2
_geom_bond_publ_flag
W1 O12 2.075(6) . ?
W1 O11 2.156(6) . ?
W1 S1 2.364(2) . ?
W1 S6 2.412(2) . ?
W1 S4 2.414(2) . ?
W1 S7 2.495(2) . ?
W1 S5 2.498(2) . ?
W1 W3 2.7034(5) . ?
W1 W2 2.7126(5) . ?
W2 O22 2.090(6) . ?
W2 O21 2.130(6) . ?
W2 S1 2.367(2) . ?
W2 S2 2.411(2) . ?
W2 S6 2.413(2) . ?
W2 S7 2.485(2) . ?
W2 S3 2.499(2) . ?
W2 W3 2.6982(5) . ?
W3 O32 2.088(6) . ?
W3 O31 2.133(6) . ?
W3 S1 2.366(2) . ?
W3 S4 2.408(2) . ?
W3 S2 2.412(2) . ?
W3 S3 2.483(2) . ?
W3 S5 2.496(2) . ?
S2 S3 2.054(3) . ?
S4 S5 2.060(3) . ?
S6 S7 2.055(3) . ?
O11 C2 1.274(10) . ?
O12 C1 1.287(10) . ?
O13 C2 1.245(10) . ?
O13 Nd1 2.621(6) . ?
O14 C1 1.226(10) . ?
O14 Nd1 2.514(6) . ?
O21 C3 1.309(11) . ?
O22 C4 1.301(12) . ?
O23 C3 1.220(12) . ?
O24 C4 1.218(13) . ?
O31 C6 1.292(11) . ?
O32 C5 1.296(11) . ?
O33 C6 1.216(11) . ?
O34 C5 1.218(11) . ?
C1 C2 1.531(12) . ?
C3 C4 1.515(15) . ?
C5 C6 1.548(13) . ?
Nd1 O42 2.439(6) . ?
Nd1 O7W 2.457(7) . ?
Nd1 O41 2.489(6) . ?
Nd1 O3 2.496(7) . ?
Nd1 O4 2.507(6) . ?
Nd1 O2 2.510(7) . ?
Nd1 O5 2.516(7) . ?
C7 O41 1.251(11) . ?
C7 O42 1.258(11) 5_675 ?
C7 C7 1.561(18) 5_675 ?
O42 C7 1.258(11) 5_675 ?
O8W O8W 1.68(3) 2 ?
